data_4335619
loop_
_publ_author_name
'Donghui Yang'
'Suzhi Li'
'Pengtao Ma'
'Jingping Wang'
'Jingyang Niu'

_publ_section_title
;
 Carboxylate-Functionalized Phosphomolybdates: Ligand-Directed
 Conformations
;
_journal_name_full 'Inorganic Chemistry'
_journal_page_first 8987
_journal_page_last 8992
_journal_paper_doi 10.1021/ic401176j
_journal_volume 52
_journal_year 2013
_chemical_formula_sum 'C6 H62 Mo12 N8 O67 P2'
_chemical_formula_weight 2531.84
_chemical_name_systematic
;
 ?
;
_space_group_IT_number 2
_symmetry_cell_setting triclinic
_symmetry_space_group_name_Hall '-P 1'
_symmetry_space_group_name_H-M 'P -1'
_atom_sites_solution_hydrogens geom
_atom_sites_solution_primary direct
_atom_sites_solution_secondary difmap
_audit_creation_method SHELXL-97
_cell_angle_alpha 96.1060(10)
_cell_angle_beta 98.6960(10)
_cell_angle_gamma 100.2300(10)
_cell_formula_units_Z 2
_cell_length_a 11.8644(8)
_cell_length_b 13.9090(9)
_cell_length_c 22.4975(15)
_cell_measurement_reflns_used 2227
_cell_measurement_temperature 293(2)
_cell_measurement_theta_max 25.62
_cell_measurement_theta_min 2.77
_cell_volume 3577.5(4)
_computing_cell_refinement 'Bruker SMART'
_computing_data_collection 'Bruker SMART'
_computing_data_reduction 'Bruker SAINT'
_computing_molecular_graphics 'Bruker SHELXTL'
_computing_publication_material 'Bruker SHELXTL'
_computing_structure_refinement 'SHELXL-97 (Sheldrick, 1997)'
_computing_structure_solution 'SHELXS-97 (Sheldrick, 1990)'
_diffrn_ambient_temperature 293(2)
_diffrn_measured_fraction_theta_full 0.989
_diffrn_measured_fraction_theta_max 0.989
_diffrn_measurement_device_type 'CCD area detector'
_diffrn_measurement_method 'phi and omega scans'
_diffrn_radiation_monochromator graphite
_diffrn_radiation_source 'fine-focus sealed tube'
_diffrn_radiation_type MoK\a
_diffrn_radiation_wavelength 0.71073
_diffrn_reflns_av_R_equivalents 0.0135
_diffrn_reflns_av_sigmaI/netI 0.0282
_diffrn_reflns_limit_h_max 14
_diffrn_reflns_limit_h_min -14
_diffrn_reflns_limit_k_max 16
_diffrn_reflns_limit_k_min -16
_diffrn_reflns_limit_l_max 26
_diffrn_reflns_limit_l_min -22
_diffrn_reflns_number 18260
_diffrn_reflns_theta_full 25.00
_diffrn_reflns_theta_max 25.00
_diffrn_reflns_theta_min 2.08
_exptl_absorpt_coefficient_mu 2.195
_exptl_absorpt_correction_T_max 0.6805
_exptl_absorpt_correction_T_min 0.4127
_exptl_absorpt_correction_type multi-scan
_exptl_absorpt_process_details SADABS
_exptl_crystal_colour colorless
_exptl_crystal_density_diffrn 2.348
_exptl_crystal_description block
_exptl_crystal_F_000 2444
_exptl_crystal_size_max 0.49
_exptl_crystal_size_mid 0.21
_exptl_crystal_size_min 0.19
_refine_diff_density_max 1.303
_refine_diff_density_min -0.650
_refine_diff_density_rms 0.141
_refine_ls_extinction_method none
_refine_ls_goodness_of_fit_ref 1.045
_refine_ls_hydrogen_treatment mixed
_refine_ls_matrix_type full
_refine_ls_number_parameters 907
_refine_ls_number_reflns 12456
_refine_ls_number_restraints 0
_refine_ls_restrained_S_all 1.045
_refine_ls_R_factor_all 0.0499
_refine_ls_R_factor_gt 0.0369
_refine_ls_shift/su_max 0.002
_refine_ls_shift/su_mean 0.000
_refine_ls_structure_factor_coef Fsqd
_refine_ls_weighting_details 'calc w=1/[\s^2^(Fo^2^)+(0.0607P)^2^+8.6041P] where P=(Fo^2^+2Fc^2^)/3'
_refine_ls_weighting_scheme calc
_refine_ls_wR_factor_gt 0.1075
_refine_ls_wR_factor_ref 0.1141
_reflns_number_gt 9924
_reflns_number_total 12456
_reflns_threshold_expression >2sigma(I)
_cod_data_source_file ic401176j_si_002_2.cif
_cod_data_source_block 2
_cod_database_code 4335619

loop_
_symmetry_equiv_pos_as_xyz
'x, y, z'
'-x, -y, -z'

loop_
_atom_site_label
_atom_site_type_symbol
_atom_site_fract_x
_atom_site_fract_y
_atom_site_fract_z
_atom_site_U_iso_or_equiv
_atom_site_adp_type
_atom_site_occupancy
_atom_site_symmetry_multiplicity
_atom_site_calc_flag
_atom_site_refinement_flags
Mo1 Mo 1.15925(4) 0.69108(4) 0.35479(2) 0.02594(12) Uani 1 1 d .
Mo2 Mo 1.20666(4) 0.67639(3) 0.20981(2) 0.02243(12) Uani 1 1 d .
Mo3 Mo 0.96252(4) 0.62650(3) 0.08706(2) 0.02162(12) Uani 1 1 d .
Mo4 Mo 0.68955(4) 0.58237(3) 0.11616(2) 0.02339(12) Uani 1 1 d .
Mo5 Mo 0.63888(4) 0.60056(3) 0.27147(2) 0.02508(12) Uani 1 1 d .
Mo6 Mo 0.86733(5) 0.65437(4) 0.38766(2) 0.02615(13) Uani 1 1 d .
Mo7 Mo 1.16463(5) 1.20576(4) 0.35413(2) 0.02822(13) Uani 1 1 d .
Mo8 Mo 1.20549(4) 1.18092(3) 0.20765(2) 0.02429(12) Uani 1 1 d .
Mo9 Mo 0.95155(4) 1.13082(3) 0.09010(2) 0.02183(12) Uani 1 1 d .
Mo10 Mo 0.68122(4) 1.09614(4) 0.12423(2) 0.02481(12) Uani 1 1 d .
Mo11 Mo 0.64025(4) 1.11354(4) 0.28056(2) 0.02730(13) Uani 1 1 d .
Mo12 Mo 0.87653(5) 1.16451(4) 0.39198(2) 0.02746(13) Uani 1 1 d .
P1 P 0.92058(12) 0.66753(10) 0.23828(6) 0.0208(3) Uani 1 1 d .
H1 H 0.922(5) 0.763(4) 0.234(2) 0.025 Uiso 1 1 d .
P2 P 0.91989(12) 1.11922(10) 0.24184(6) 0.0218(3) Uani 1 1 d .
H2 H 0.928(5) 1.024(4) 0.241(2) 0.026 Uiso 1 1 d .
O1 O 1.1403(4) 0.5686(3) 0.3616(2) 0.0415(11) Uani 1 1 d .
O2 O 1.2578(4) 0.7470(4) 0.4180(2) 0.0453(11) Uani 1 1 d .
O3 O 1.1570(4) 0.8468(3) 0.32851(17) 0.0308(9) Uani 1 1 d .
O4 O 1.2626(3) 0.6931(3) 0.29548(17) 0.0281(9) Uani 1 1 d .
O5 O 1.0183(3) 0.7165(3) 0.37767(17) 0.0281(9) Uani 1 1 d .
O6 O 1.0457(3) 0.6579(3) 0.25919(16) 0.0258(8) Uani 1 1 d .
O7 O 1.3320(4) 0.7172(3) 0.18374(19) 0.0376(10) Uani 1 1 d .
O8 O 1.1889(4) 0.5514(3) 0.19499(19) 0.0371(10) Uani 1 1 d .
O9 O 1.1961(4) 0.8376(3) 0.23381(17) 0.0303(9) Uani 1 1 d .
O10 O 1.0933(3) 0.6965(3) 0.14546(16) 0.0246(8) Uani 1 1 d .
O11 O 1.0061(4) 0.6586(3) 0.02192(18) 0.0366(10) Uani 1 1 d .
O12 O 0.9909(4) 0.5106(3) 0.0905(2) 0.0377(10) Uani 1 1 d .
O13 O 0.9163(3) 0.7790(3) 0.10181(18) 0.0260(8) Uani 1 1 d .
O14 O 0.8754(3) 0.6200(3) 0.17309(16) 0.0249(8) Uani 1 1 d .
O15 O 0.7978(3) 0.5912(3) 0.06028(16) 0.0267(8) Uani 1 1 d .
O16 O 0.5623(4) 0.5802(3) 0.06764(19) 0.0391(10) Uani 1 1 d .
O17 O 0.6823(4) 0.4617(3) 0.1262(2) 0.0388(10) Uani 1 1 d .
O18 O 0.7315(3) 0.7504(3) 0.11724(18) 0.0284(9) Uani 1 1 d .
O19 O 0.6509(3) 0.6300(3) 0.19138(17) 0.0271(8) Uani 1 1 d .
O20 O 0.4992(4) 0.6095(3) 0.2746(2) 0.0407(11) Uani 1 1 d .
O21 O 0.6324(4) 0.4760(3) 0.2587(2) 0.0410(11) Uani 1 1 d .
O22 O 0.6873(4) 0.7700(3) 0.28686(18) 0.0316(9) Uani 1 1 d .
O23 O 0.7027(3) 0.6242(3) 0.35693(17) 0.0301(9) Uani 1 1 d .
O24 O 0.8418(3) 0.6269(3) 0.28116(16) 0.0266(8) Uani 1 1 d .
O25 O 0.8658(4) 0.6968(3) 0.46101(18) 0.0399(11) Uani 1 1 d .
O26 O 0.8900(4) 0.5375(3) 0.39011(19) 0.0391(11) Uani 1 1 d .
O27 O 0.8385(4) 0.8043(3) 0.36393(18) 0.0322(9) Uani 1 1 d .
O28 O 1.2670(4) 1.2044(4) 0.4158(2) 0.0476(12) Uani 1 1 d .
O29 O 1.1470(4) 1.3248(3) 0.3604(2) 0.0473(12) Uani 1 1 d .
O30 O 1.1628(4) 1.0397(3) 0.32974(17) 0.0320(9) Uani 1 1 d .
O31 O 1.2630(3) 1.2093(3) 0.29319(17) 0.0313(9) Uani 1 1 d .
O32 O 1.0262(4) 1.1451(3) 0.37946(17) 0.0302(9) Uani 1 1 d .
O33 O 1.0451(3) 1.1736(3) 0.25978(17) 0.0270(8) Uani 1 1 d .
O34 O 1.3280(4) 1.1581(3) 0.18224(19) 0.0393(10) Uani 1 1 d .
O35 O 1.2034(4) 1.2995(3) 0.19427(19) 0.0417(11) Uani 1 1 d .
O36 O 1.1801(3) 1.0249(3) 0.23150(17) 0.0290(9) Uani 1 1 d .
O37 O 1.0855(3) 1.1137(3) 0.14366(16) 0.0266(8) Uani 1 1 d .
O38 O 0.9869(4) 1.1043(3) 0.02094(18) 0.0350(10) Uani 1 1 d .
O39 O 0.9773(4) 1.2572(3) 0.10201(19) 0.0353(10) Uani 1 1 d .
O40 O 0.9098(3) 0.9682(3) 0.09873(17) 0.0264(9) Uani 1 1 d .
O41 O 0.7849(3) 1.1057(3) 0.06555(17) 0.0279(9) Uani 1 1 d .
O42 O 0.8692(3) 1.1313(3) 0.17757(16) 0.0264(8) Uani 1 1 d .
O43 O 0.6736(4) 1.2180(3) 0.1355(2) 0.0432(11) Uani 1 1 d .
O44 O 0.5538(4) 1.0413(4) 0.07690(19) 0.0419(11) Uani 1 1 d .
O45 O 0.7295(3) 0.9423(3) 0.12068(18) 0.0275(9) Uani 1 1 d .
O46 O 0.6469(3) 1.0612(3) 0.19945(17) 0.0284(9) Uani 1 1 d .
O47 O 0.5018(4) 1.0650(4) 0.2867(2) 0.0471(12) Uani 1 1 d .
O48 O 0.6361(4) 1.2331(3) 0.2692(2) 0.0419(11) Uani 1 1 d .
O49 O 0.6859(4) 0.9630(3) 0.29201(18) 0.0322(9) Uani 1 1 d .
O50 O 0.7103(4) 1.1356(3) 0.36489(18) 0.0319(9) Uani 1 1 d .
O51 O 0.8437(3) 1.1504(3) 0.28643(17) 0.0284(9) Uani 1 1 d .
O52 O 0.8780(4) 1.1437(3) 0.46527(19) 0.0428(11) Uani 1 1 d .
O53 O 0.8990(4) 1.2901(3) 0.3961(2) 0.0436(11) Uani 1 1 d .
O54 O 0.8431(3) 0.9961(3) 0.36491(18) 0.0308(9) Uani 1 1 d .
C1 C 1.1765(5) 0.8819(4) 0.2811(2) 0.0246(12) Uani 1 1 d .
C2 C 1.1735(5) 0.9931(4) 0.2812(2) 0.0236(12) Uani 1 1 d .
C3 C 0.8222(5) 0.8037(4) 0.1091(2) 0.0248(12) Uani 1 1 d .
C4 C 0.8200(5) 0.9160(4) 0.1094(2) 0.0235(12) Uani 1 1 d .
C5 C 0.7623(5) 0.8261(4) 0.3259(3) 0.0265(12) Uani 1 1 d .
C6 C 0.7637(5) 0.9402(4) 0.3280(2) 0.0254(12) Uani 1 1 d .
N1 N 1.0564(5) 0.9387(4) 0.4235(2) 0.0375(12) Uani 1 1 d .
N2 N 0.3802(5) 0.9438(4) 0.1693(3) 0.0443(14) Uani 1 1 d .
N3 N 1.1349(4) 0.9093(4) 0.1075(2) 0.0360(12) Uani 1 1 d .
N4 N 0.5615(4) 0.8292(4) 0.1799(2) 0.0384(13) Uani 1 1 d .
N5 N 0.6947(5) 0.9801(4) -0.0430(2) 0.0439(14) Uani 1 1 d .
N6 N 0.4996(5) 1.3200(4) 0.1640(3) 0.0453(14) Uani 1 1 d .
N7 N 0.8194(5) 0.5992(4) -0.0828(3) 0.0473(14) Uani 1 1 d .
N8 N 0.7882(6) 0.3409(4) 0.0457(3) 0.0578(17) Uani 1 1 d .
O1W O 0.8478(7) 0.3879(5) 0.2850(3) 0.098(2) Uani 1 1 d .
O2W O 1.2266(5) 1.1961(5) 0.0286(3) 0.0744(17) Uani 1 1 d .
O3W O 1.2940(6) 0.4649(5) 0.2980(3) 0.095(2) Uani 1 1 d .
O4W O 1.1758(7) 1.0991(4) 0.5111(3) 0.098(2) Uani 1 1 d .
O5W O 1.0815(7) 0.4582(5) 0.4646(3) 0.102(2) Uani 1 1 d .
O6W O 0.9935(8) 0.4011(5) 0.2067(4) 0.127(3) Uani 1 1 d .
O7W O 0.3266(6) 0.5915(6) 0.0673(4) 0.112(3) Uani 1 1 d .
O8W O 1.4553(8) 0.8513(8) 0.3374(4) 0.155(4) Uani 1 1 d .
O9W O 1.4693(7) 1.3383(7) 0.3195(5) 0.145(4) Uani 1 1 d .
O10W O 0.602(2) 0.639(2) -0.0482(13) 0.094(7) Uani 0.50 1 d P
O11W O 0.416(5) 0.800(3) 0.035(2) 0.40(5) Uani 0.50 1 d P
O12W O 1.3731(13) 1.0070(12) 0.4204(8) 0.122(6) Uani 0.50 1 d P
O13W O 0.771(2) 1.3719(12) 0.4802(8) 0.054(6) Uani 0.25 1 d P
O14W O 0.6182(15) 1.0946(19) 0.4739(8) 0.201(12) Uani 0.50 1 d P
O15W O 1.282(2) 0.762(2) 0.0592(10) 0.077(8) Uani 0.25 1 d P
O16W O 0.3902(14) 0.5071(16) 0.1433(10) 0.156(8) Uani 0.50 1 d P
O17W O 0.5668(16) 0.6753(18) -0.0378(10) 0.095(8) Uani 0.50 1 d P
O18W O 0.484(3) 0.818(2) 0.0337(10) 0.123(8) Uani 0.50 1 d P

loop_
_atom_site_aniso_label
_atom_site_aniso_U_11
_atom_site_aniso_U_22
_atom_site_aniso_U_33
_atom_site_aniso_U_23
_atom_site_aniso_U_13
_atom_site_aniso_U_12
Mo1 0.0305(3) 0.0263(3) 0.0234(3) 0.0090(2) 0.0034(2) 0.0097(2)
Mo2 0.0215(3) 0.0228(2) 0.0248(3) 0.00500(19) 0.00556(19) 0.00681(19)
Mo3 0.0230(3) 0.0218(2) 0.0210(2) 0.00212(18) 0.00625(19) 0.00549(19)
Mo4 0.0212(3) 0.0207(2) 0.0270(3) 0.00277(19) 0.00474(19) 0.00064(19)
Mo5 0.0255(3) 0.0209(2) 0.0304(3) 0.0065(2) 0.0104(2) 0.0021(2)
Mo6 0.0358(3) 0.0230(3) 0.0233(3) 0.0094(2) 0.0095(2) 0.0082(2)
Mo7 0.0358(3) 0.0231(3) 0.0229(3) 0.0021(2) 0.0023(2) 0.0011(2)
Mo8 0.0259(3) 0.0209(2) 0.0247(3) 0.00693(19) 0.0036(2) -0.00057(19)
Mo9 0.0254(3) 0.0201(2) 0.0209(2) 0.00743(18) 0.00535(19) 0.00321(19)
Mo10 0.0247(3) 0.0262(3) 0.0268(3) 0.0089(2) 0.0050(2) 0.0101(2)
Mo11 0.0297(3) 0.0283(3) 0.0290(3) 0.0083(2) 0.0098(2) 0.0126(2)
Mo12 0.0400(3) 0.0224(3) 0.0216(3) 0.00350(19) 0.0073(2) 0.0087(2)
P1 0.0226(7) 0.0212(7) 0.0204(7) 0.0047(5) 0.0071(6) 0.0051(6)
P2 0.0250(7) 0.0219(7) 0.0197(7) 0.0048(5) 0.0054(6) 0.0056(6)
O1 0.057(3) 0.031(2) 0.046(3) 0.020(2) 0.018(2) 0.018(2)
O2 0.045(3) 0.058(3) 0.031(2) 0.008(2) 0.001(2) 0.007(2)
O3 0.048(3) 0.022(2) 0.028(2) 0.0077(17) 0.0130(19) 0.0116(18)
O4 0.021(2) 0.037(2) 0.027(2) 0.0069(17) 0.0016(16) 0.0085(17)
O5 0.034(2) 0.026(2) 0.027(2) 0.0079(16) 0.0067(17) 0.0088(17)
O6 0.025(2) 0.032(2) 0.023(2) 0.0082(16) 0.0074(16) 0.0079(17)
O7 0.028(2) 0.046(3) 0.040(3) 0.008(2) 0.0109(19) 0.0052(19)
O8 0.045(3) 0.027(2) 0.044(3) 0.0077(19) 0.010(2) 0.0157(19)
O9 0.046(3) 0.022(2) 0.024(2) 0.0055(16) 0.0075(18) 0.0080(18)
O10 0.024(2) 0.024(2) 0.027(2) 0.0057(16) 0.0069(16) 0.0060(16)
O11 0.034(2) 0.048(3) 0.028(2) 0.0048(19) 0.0097(18) 0.008(2)
O12 0.041(3) 0.024(2) 0.048(3) 0.0004(19) 0.007(2) 0.0098(19)
O13 0.019(2) 0.022(2) 0.041(2) 0.0084(17) 0.0095(17) 0.0073(16)
O14 0.022(2) 0.030(2) 0.024(2) 0.0064(16) 0.0067(16) 0.0042(16)
O15 0.026(2) 0.031(2) 0.022(2) -0.0006(16) 0.0039(16) 0.0043(17)
O16 0.029(2) 0.046(3) 0.039(3) 0.006(2) 0.0002(19) 0.005(2)
O17 0.045(3) 0.020(2) 0.052(3) 0.0042(19) 0.016(2) 0.0010(18)
O18 0.025(2) 0.023(2) 0.042(2) 0.0084(17) 0.0169(18) 0.0048(17)
O19 0.027(2) 0.024(2) 0.031(2) 0.0055(16) 0.0093(17) 0.0044(16)
O20 0.030(2) 0.050(3) 0.046(3) 0.013(2) 0.016(2) 0.006(2)
O21 0.056(3) 0.021(2) 0.046(3) 0.0073(19) 0.013(2) 0.003(2)
O22 0.038(2) 0.021(2) 0.034(2) 0.0028(17) 0.0023(19) 0.0051(18)
O23 0.035(2) 0.033(2) 0.026(2) 0.0089(17) 0.0131(18) 0.0051(18)
O24 0.027(2) 0.029(2) 0.024(2) 0.0069(16) 0.0084(16) 0.0026(17)
O25 0.055(3) 0.039(3) 0.029(2) 0.0066(19) 0.012(2) 0.014(2)
O26 0.056(3) 0.028(2) 0.038(3) 0.0144(19) 0.010(2) 0.014(2)
O27 0.039(2) 0.023(2) 0.034(2) 0.0080(17) 0.0007(19) 0.0049(18)
O28 0.044(3) 0.060(3) 0.033(3) 0.008(2) -0.002(2) 0.001(2)
O29 0.069(3) 0.023(2) 0.048(3) 0.000(2) 0.015(2) 0.001(2)
O30 0.050(3) 0.024(2) 0.026(2) 0.0077(17) 0.0118(19) 0.0104(19)
O31 0.030(2) 0.034(2) 0.027(2) 0.0058(17) 0.0042(17) -0.0008(18)
O32 0.042(2) 0.024(2) 0.025(2) 0.0049(16) 0.0072(18) 0.0076(18)
O33 0.028(2) 0.029(2) 0.025(2) 0.0064(16) 0.0054(16) 0.0045(17)
O34 0.030(2) 0.047(3) 0.040(3) 0.010(2) 0.0080(19) 0.002(2)
O35 0.062(3) 0.023(2) 0.036(2) 0.0085(18) 0.001(2) 0.002(2)
O36 0.041(2) 0.023(2) 0.026(2) 0.0088(16) 0.0073(18) 0.0078(17)
O37 0.027(2) 0.026(2) 0.026(2) 0.0055(16) 0.0023(16) 0.0031(16)
O38 0.037(2) 0.043(3) 0.027(2) 0.0090(18) 0.0071(18) 0.009(2)
O39 0.046(3) 0.021(2) 0.039(2) 0.0104(18) 0.008(2) 0.0039(18)
O40 0.025(2) 0.0187(19) 0.038(2) 0.0082(16) 0.0122(17) 0.0015(16)
O41 0.027(2) 0.033(2) 0.025(2) 0.0086(17) 0.0020(16) 0.0076(17)
O42 0.024(2) 0.033(2) 0.024(2) 0.0084(16) 0.0064(16) 0.0055(17)
O43 0.055(3) 0.034(2) 0.053(3) 0.018(2) 0.020(2) 0.024(2)
O44 0.028(2) 0.060(3) 0.037(3) 0.008(2) 0.0000(19) 0.010(2)
O45 0.025(2) 0.021(2) 0.040(2) 0.0069(17) 0.0130(18) 0.0082(16)
O46 0.027(2) 0.029(2) 0.033(2) 0.0090(17) 0.0090(17) 0.0096(17)
O47 0.033(3) 0.063(3) 0.049(3) 0.009(2) 0.016(2) 0.013(2)
O48 0.056(3) 0.034(2) 0.044(3) 0.014(2) 0.014(2) 0.023(2)
O49 0.040(2) 0.022(2) 0.035(2) 0.0073(17) 0.0017(19) 0.0088(18)
O50 0.037(2) 0.033(2) 0.030(2) 0.0064(18) 0.0126(18) 0.0111(19)
O51 0.030(2) 0.035(2) 0.023(2) 0.0048(17) 0.0059(17) 0.0113(18)
O52 0.056(3) 0.051(3) 0.025(2) 0.007(2) 0.009(2) 0.016(2)
O53 0.061(3) 0.025(2) 0.048(3) 0.004(2) 0.016(2) 0.014(2)
O54 0.037(2) 0.022(2) 0.032(2) 0.0027(17) 0.0012(19) 0.0068(18)
C1 0.028(3) 0.023(3) 0.023(3) 0.008(2) 0.004(2) 0.005(2)
C2 0.022(3) 0.021(3) 0.026(3) 0.007(2) 0.001(2) 0.000(2)
C3 0.031(3) 0.025(3) 0.020(3) 0.007(2) 0.006(2) 0.008(2)
C4 0.029(3) 0.025(3) 0.019(3) 0.005(2) 0.006(2) 0.008(2)
C5 0.037(3) 0.021(3) 0.027(3) 0.008(2) 0.013(3) 0.009(3)
C6 0.035(3) 0.021(3) 0.023(3) 0.007(2) 0.010(3) 0.008(2)
N1 0.044(3) 0.038(3) 0.031(3) 0.004(2) 0.004(2) 0.010(2)
N2 0.028(3) 0.047(3) 0.056(4) -0.005(3) 0.005(3) 0.010(2)
N3 0.031(3) 0.036(3) 0.042(3) 0.008(2) 0.010(2) 0.004(2)
N4 0.032(3) 0.040(3) 0.046(3) 0.010(2) 0.011(2) 0.008(2)
N5 0.036(3) 0.064(4) 0.027(3) 0.000(3) 0.002(2) 0.005(3)
N6 0.042(3) 0.037(3) 0.056(4) 0.006(3) 0.011(3) 0.000(3)
N7 0.037(3) 0.049(4) 0.054(4) 0.011(3) 0.003(3) 0.006(3)
N8 0.065(4) 0.043(4) 0.079(5) 0.019(3) 0.031(4) 0.024(3)
O1W 0.116(6) 0.071(4) 0.121(6) 0.022(4) 0.039(5) 0.030(4)
O2W 0.061(4) 0.084(4) 0.071(4) 0.015(3) 0.010(3) -0.009(3)
O3W 0.113(6) 0.062(4) 0.123(6) 0.023(4) 0.044(5) 0.022(4)
O4W 0.179(8) 0.058(4) 0.048(4) -0.004(3) 0.016(4) 0.005(4)
O5W 0.152(7) 0.099(5) 0.069(4) 0.036(4) 0.021(4) 0.045(5)
O6W 0.186(8) 0.045(4) 0.181(8) 0.017(4) 0.137(7) 0.014(4)
O7W 0.076(5) 0.117(6) 0.134(7) 0.002(5) 0.012(5) 0.005(4)
O8W 0.101(7) 0.198(10) 0.131(8) 0.001(7) 0.023(6) -0.057(6)
O9W 0.076(6) 0.128(8) 0.221(11) -0.016(7) 0.045(6) 0.001(5)
O10W 0.069(14) 0.129(17) 0.104(13) 0.060(12) 0.011(10) 0.048(10)
O11W 0.59(9) 0.10(2) 0.34(5) -0.03(3) -0.39(6) 0.05(4)
O12W 0.098(12) 0.106(12) 0.148(15) 0.001(10) -0.046(10) 0.046(10)
O13W 0.113(18) 0.020(9) 0.029(10) -0.003(7) 0.045(11) -0.007(10)
O14W 0.094(13) 0.34(3) 0.116(14) -0.053(16) 0.065(11) -0.094(16)
O15W 0.081(18) 0.10(2) 0.029(11) 0.001(12) -0.004(12) -0.018(15)
O16W 0.069(11) 0.20(2) 0.19(2) -0.017(16) 0.025(12) 0.004(12)
O17W 0.049(11) 0.15(2) 0.087(14) 0.081(15) -0.016(9) 0.000(10)
O18W 0.19(2) 0.077(13) 0.081(13) 0.005(10) -0.026(15) 0.002(14)

loop_
_atom_type_symbol
_atom_type_description
_atom_type_scat_dispersion_real
_atom_type_scat_dispersion_imag
_atom_type_scat_source
C C 0.0033 0.0016 'International Tables Vol C Tables 4.2.6.8 and 6.1.1.4'
Mo Mo -1.6832 0.6857 'International Tables Vol C Tables 4.2.6.8 and 6.1.1.4'
O O 0.0106 0.0060 'International Tables Vol C Tables 4.2.6.8 and 6.1.1.4'
P P 0.1023 0.0942 'International Tables Vol C Tables 4.2.6.8 and 6.1.1.4'
H H 0.0000 0.0000 'International Tables Vol C Tables 4.2.6.8 and 6.1.1.4'
N N 0.0061 0.0033 'International Tables Vol C Tables 4.2.6.8 and 6.1.1.4'

loop_
_geom_angle_atom_site_label_1
_geom_angle_atom_site_label_2
_geom_angle_atom_site_label_3
_geom_angle
_geom_angle_site_symmetry_3
O1 Mo1 O2 104.3(2) .
O1 Mo1 O5 98.80(19) .
O2 Mo1 O5 100.9(2) .
O1 Mo1 O4 98.16(19) .
O2 Mo1 O4 99.34(19) .
O5 Mo1 O4 149.38(16) .
O1 Mo1 O3 168.57(19) .
O2 Mo1 O3 87.16(19) .
O5 Mo1 O3 78.06(15) .
O4 Mo1 O3 80.28(15) .
O1 Mo1 O6 91.29(18) .
O2 Mo1 O6 163.36(18) .
O5 Mo1 O6 82.20(15) .
O4 Mo1 O6 72.10(14) .
O3 Mo1 O6 77.44(14) .
O8 Mo2 O7 103.1(2) .
O8 Mo2 O10 98.80(18) .
O7 Mo2 O10 101.02(18) .
O8 Mo2 O4 99.05(19) .
O7 Mo2 O4 100.86(18) .
O10 Mo2 O4 147.72(16) .
O8 Mo2 O9 169.23(18) .
O7 Mo2 O9 87.57(18) .
O10 Mo2 O9 77.11(15) .
O4 Mo2 O9 80.40(15) .
O8 Mo2 O6 89.77(17) .
O7 Mo2 O6 166.28(18) .
O10 Mo2 O6 81.51(14) .
O4 Mo2 O6 71.89(14) .
O9 Mo2 O6 79.81(14) .
O11 Mo3 O12 104.3(2) .
O11 Mo3 O10 100.09(18) .
O12 Mo3 O10 97.50(18) .
O11 Mo3 O15 100.28(18) .
O12 Mo3 O15 98.59(18) .
O10 Mo3 O15 149.95(15) .
O11 Mo3 O13 87.17(17) .
O12 Mo3 O13 168.38(17) .
O10 Mo3 O13 78.65(14) .
O15 Mo3 O13 80.52(14) .
O11 Mo3 O14 163.59(17) .
O12 Mo3 O14 91.42(17) .
O10 Mo3 O14 82.01(14) .
O15 Mo3 O14 72.39(14) .
O13 Mo3 O14 77.23(13) .
O17 Mo4 O16 103.3(2) .
O17 Mo4 O19 98.78(18) .
O16 Mo4 O19 100.70(18) .
O17 Mo4 O15 98.78(18) .
O16 Mo4 O15 100.36(18) .
O19 Mo4 O15 148.57(16) .
O17 Mo4 O18 168.69(18) .
O16 Mo4 O18 87.97(18) .
O19 Mo4 O18 77.51(14) .
O15 Mo4 O18 80.20(14) .
O17 Mo4 O14 89.38(18) .
O16 Mo4 O14 166.45(17) .
O19 Mo4 O14 81.84(14) .
O15 Mo4 O14 72.50(14) .
O18 Mo4 O14 79.55(13) .
O20 Mo5 O21 103.4(2) .
O20 Mo5 O19 101.15(18) .
O21 Mo5 O19 98.57(18) .
O20 Mo5 O23 99.74(19) .
O21 Mo5 O23 99.12(19) .
O19 Mo5 O23 148.58(16) .
O20 Mo5 O22 88.49(18) .
O21 Mo5 O22 168.14(19) .
O19 Mo5 O22 78.08(15) .
O23 Mo5 O22 79.30(15) .
O20 Mo5 O24 165.87(18) .
O21 Mo5 O24 89.69(18) .
O19 Mo5 O24 81.94(14) .
O23 Mo5 O24 72.41(14) .
O22 Mo5 O24 78.61(14) .
O25 Mo6 O26 103.9(2) .
O25 Mo6 O5 101.84(19) .
O26 Mo6 O5 99.08(19) .
O25 Mo6 O23 99.66(19) .
O26 Mo6 O23 98.74(19) .
O5 Mo6 O23 147.76(16) .
O25 Mo6 O27 87.77(17) .
O26 Mo6 O27 168.32(18) .
O5 Mo6 O27 77.59(15) .
O23 Mo6 O27 79.55(15) .
O25 Mo6 O24 165.34(17) .
O26 Mo6 O24 89.63(17) .
O5 Mo6 O24 81.20(14) .
O23 Mo6 O24 72.26(14) .
O27 Mo6 O24 78.83(14) .
O29 Mo7 O28 103.4(2) .
O29 Mo7 O32 99.9(2) .
O28 Mo7 O32 101.5(2) .
O29 Mo7 O31 99.2(2) .
O28 Mo7 O31 98.7(2) .
O32 Mo7 O31 148.05(16) .
O29 Mo7 O30 169.47(19) .
O28 Mo7 O30 87.1(2) .
O32 Mo7 O30 77.52(15) .
O31 Mo7 O30 79.02(15) .
O29 Mo7 O33 90.03(19) .
O28 Mo7 O33 164.99(19) .
O32 Mo7 O33 82.37(15) .
O31 Mo7 O33 72.26(15) .
O30 Mo7 O33 79.54(14) .
O34 Mo8 O35 103.1(2) .
O34 Mo8 O37 102.48(19) .
O35 Mo8 O37 99.01(19) .
O34 Mo8 O31 100.05(19) .
O35 Mo8 O31 97.53(19) .
O37 Mo8 O31 148.11(16) .
O34 Mo8 O36 86.60(18) .
O35 Mo8 O36 170.32(19) .
O37 Mo8 O36 78.49(15) .
O31 Mo8 O36 80.64(15) .
O34 Mo8 O33 162.77(17) .
O35 Mo8 O33 92.94(18) .
O37 Mo8 O33 80.89(15) .
O31 Mo8 O33 71.19(15) .
O36 Mo8 O33 77.45(13) .
O38 Mo9 O39 103.8(2) .
O38 Mo9 O37 102.38(18) .
O39 Mo9 O37 97.59(18) .
O38 Mo9 O41 97.99(18) .
O39 Mo9 O41 98.87(18) .
O37 Mo9 O41 149.84(16) .
O38 Mo9 O40 90.54(17) .
O39 Mo9 O40 165.58(17) .
O37 Mo9 O40 77.43(15) .
O41 Mo9 O40 80.40(15) .
O38 Mo9 O42 165.81(17) .
O39 Mo9 O42 88.18(17) .
O37 Mo9 O42 83.20(14) .
O41 Mo9 O42 72.28(14) .
O40 Mo9 O42 77.84(13) .
O43 Mo10 O44 104.4(2) .
O43 Mo10 O46 98.82(19) .
O44 Mo10 O46 100.64(19) .
O43 Mo10 O41 97.32(19) .
O44 Mo10 O41 99.54(18) .
O46 Mo10 O41 150.04(16) .
O43 Mo10 O45 168.16(19) .
O44 Mo10 O45 87.39(18) .
O46 Mo10 O45 79.48(15) .
O41 Mo10 O45 79.57(14) .
O43 Mo10 O42 90.45(19) .
O44 Mo10 O42 164.11(18) .
O46 Mo10 O42 82.22(15) .
O41 Mo10 O42 72.57(14) .
O45 Mo10 O42 77.72(14) .
O47 Mo11 O48 104.0(2) .
O47 Mo11 O46 102.0(2) .
O48 Mo11 O46 98.52(18) .
O47 Mo11 O50 99.4(2) .
O48 Mo11 O50 99.44(19) .
O46 Mo11 O50 147.71(16) .
O47 Mo11 O49 88.27(19) .
O48 Mo11 O49 167.67(19) .
O46 Mo11 O49 77.32(15) .
O50 Mo11 O49 79.46(15) .
O47 Mo11 O51 165.78(19) .
O48 Mo11 O51 88.92(18) .
O46 Mo11 O51 81.62(15) .
O50 Mo11 O51 72.13(15) .
O49 Mo11 O51 79.03(14) .
O52 Mo12 O53 104.1(2) .
O52 Mo12 O32 101.89(19) .
O53 Mo12 O32 99.25(19) .
O52 Mo12 O50 98.4(2) .
O53 Mo12 O50 98.4(2) .
O32 Mo12 O50 148.86(16) .
O52 Mo12 O54 87.88(18) .
O53 Mo12 O54 167.99(18) .
O32 Mo12 O54 78.42(15) .
O50 Mo12 O54 78.96(15) .
O52 Mo12 O51 164.54(19) .
O53 Mo12 O51 89.86(18) .
O32 Mo12 O51 81.94(15) .
O50 Mo12 O51 72.66(15) .
O54 Mo12 O51 78.16(14) .
O14 P1 O6 111.7(2) .
O14 P1 O24 111.6(2) .
O6 P1 O24 111.2(2) .
O14 P1 H1 102(2) .
O6 P1 H1 107(2) .
O24 P1 H1 113(2) .
O33 P2 O42 111.5(2) .
O33 P2 O51 112.1(2) .
O42 P2 O51 110.6(2) .
O33 P2 H2 103(2) .
O42 P2 H2 107(2) .
O51 P2 H2 112(2) .
C1 O3 Mo1 130.7(3) .
Mo2 O4 Mo1 122.52(19) .
Mo6 O5 Mo1 143.2(2) .
P1 O6 Mo1 130.6(2) .
P1 O6 Mo2 131.1(2) .
Mo1 O6 Mo2 93.35(13) .
C1 O9 Mo2 130.5(3) .
Mo2 O10 Mo3 141.5(2) .
C3 O13 Mo3 130.7(3) .
P1 O14 Mo4 131.5(2) .
P1 O14 Mo3 130.7(2) .
Mo4 O14 Mo3 92.73(13) .
Mo3 O15 Mo4 122.30(19) .
C3 O18 Mo4 129.1(3) .
Mo4 O19 Mo5 143.9(2) .
C5 O22 Mo5 129.8(4) .
Mo6 O23 Mo5 122.93(19) .
P1 O24 Mo5 129.9(2) .
P1 O24 Mo6 130.0(2) .
Mo5 O24 Mo6 92.33(13) .
C5 O27 Mo6 130.4(4) .
C2 O30 Mo7 129.9(3) .
Mo8 O31 Mo7 123.9(2) .
Mo12 O32 Mo7 143.1(2) .
P2 O33 Mo7 129.6(2) .
P2 O33 Mo8 131.5(2) .
Mo7 O33 Mo8 92.57(13) .
C2 O36 Mo8 131.1(3) .
Mo8 O37 Mo9 142.7(2) .
C4 O40 Mo9 130.8(3) .
Mo9 O41 Mo10 121.68(19) .
P2 O42 Mo10 132.3(2) .
P2 O42 Mo9 130.5(2) .
Mo10 O42 Mo9 93.43(13) .
C4 O45 Mo10 129.7(3) .
Mo10 O46 Mo11 143.6(2) .
C6 O49 Mo11 130.2(4) .
Mo11 O50 Mo12 122.8(2) .
P2 O51 Mo12 129.3(2) .
P2 O51 Mo11 130.5(2) .
Mo12 O51 Mo11 92.38(13) .
C6 O54 Mo12 130.5(4) .
O9 C1 O3 127.5(5) .
O9 C1 C2 116.5(4) .
O3 C1 C2 116.0(5) .
O30 C2 O36 127.6(5) .
O30 C2 C1 116.9(4) .
O36 C2 C1 115.5(5) .
O18 C3 O13 128.0(5) .
O18 C3 C4 116.2(5) .
O13 C3 C4 115.8(5) .
O45 C4 O40 128.1(5) .
O45 C4 C3 116.2(5) .
O40 C4 C3 115.8(5) .
O22 C5 O27 128.4(5) .
O22 C5 C6 116.7(5) .
O27 C5 C6 114.9(5) .
O49 C6 O54 128.0(5) .
O49 C6 C5 115.7(5) .
O54 C6 C5 116.3(5) .
O18W O11W O15W 165(6) 1_455

loop_
_geom_bond_atom_site_label_1
_geom_bond_atom_site_label_2
_geom_bond_distance
_geom_bond_site_symmetry_2
Mo1 O1 1.705(4) .
Mo1 O2 1.713(4) .
Mo1 O5 1.903(4) .
Mo1 O4 1.943(4) .
Mo1 O3 2.309(4) .
Mo1 O6 2.312(4) .
Mo2 O8 1.703(4) .
Mo2 O7 1.707(4) .
Mo2 O10 1.901(4) .
Mo2 O4 1.916(4) .
Mo2 O9 2.279(4) .
Mo2 O6 2.340(4) .
Mo3 O11 1.703(4) .
Mo3 O12 1.712(4) .
Mo3 O10 1.912(4) .
Mo3 O15 1.914(4) .
Mo3 O13 2.287(3) .
Mo3 O14 2.330(4) .
Mo4 O17 1.705(4) .
Mo4 O16 1.718(4) .
Mo4 O19 1.902(4) .
Mo4 O15 1.926(4) .
Mo4 O18 2.299(4) .
Mo4 O14 2.318(4) .
Mo5 O20 1.695(4) .
Mo5 O21 1.712(4) .
Mo5 O19 1.910(4) .
Mo5 O23 1.927(4) .
Mo5 O22 2.300(4) .
Mo5 O24 2.343(4) .
Mo6 O25 1.696(4) .
Mo6 O26 1.699(4) .
Mo6 O5 1.902(4) .
Mo6 O23 1.926(4) .
Mo6 O27 2.277(4) .
Mo6 O24 2.350(4) .
Mo7 O29 1.699(4) .
Mo7 O28 1.704(4) .
Mo7 O32 1.905(4) .
Mo7 O31 1.930(4) .
Mo7 O30 2.312(4) .
Mo7 O33 2.319(4) .
Mo8 O34 1.708(4) .
Mo8 O35 1.711(4) .
Mo8 O37 1.896(4) .
Mo8 O31 1.916(4) .
Mo8 O36 2.270(4) .
Mo8 O33 2.375(4) .
Mo9 O38 1.692(4) .
Mo9 O39 1.714(4) .
Mo9 O37 1.911(4) .
Mo9 O41 1.929(4) .
Mo9 O40 2.264(3) .
Mo9 O42 2.326(4) .
Mo10 O43 1.708(4) .
Mo10 O44 1.712(4) .
Mo10 O46 1.892(4) .
Mo10 O41 1.935(4) .
Mo10 O45 2.307(4) .
Mo10 O42 2.309(4) .
Mo11 O47 1.694(4) .
Mo11 O48 1.717(4) .
Mo11 O46 1.910(4) .
Mo11 O50 1.922(4) .
Mo11 O49 2.285(4) .
Mo11 O51 2.357(4) .
Mo12 O52 1.702(4) .
Mo12 O53 1.710(4) .
Mo12 O32 1.900(4) .
Mo12 O50 1.930(4) .
Mo12 O54 2.304(4) .
Mo12 O51 2.329(4) .
P1 O14 1.518(4) .
P1 O6 1.522(4) .
P1 O24 1.525(4) .
P1 H1 1.34(5) .
P2 O33 1.515(4) .
P2 O42 1.518(4) .
P2 O51 1.527(4) .
P2 H2 1.35(5) .
O3 C1 1.255(6) .
O9 C1 1.246(6) .
O13 C3 1.253(6) .
O18 C3 1.244(6) .
O22 C5 1.242(7) .
O27 C5 1.249(7) .
O30 C2 1.245(6) .
O36 C2 1.253(6) .
O40 C4 1.248(6) .
O45 C4 1.247(6) .
O49 C6 1.242(7) .
O54 C6 1.244(7) .
C1 C2 1.552(7) .
C3 C4 1.566(7) .
C5 C6 1.580(7) .
O10W O17W 0.75(3) .
O11W O18W 0.81(8) .
O11W O15W 1.77(7) 1_455
O15W O11W 1.77(7) 1_655
